data_4315907
loop_
_publ_author_name
'Wu-Zui Zheng'
'Peng Wang'
'Li-Ming Wu'
'Yi Liu'
'Ling Chen'

_publ_section_title
;
 Rb16Cd25.39(3)Sb36: An Electron-Deficient Zintl Phase Containing Infinite
 Dodecahedron Chains
;
_journal_name_full 'Inorganic Chemistry'
_journal_page_first 5890
_journal_page_last 5896
_journal_paper_doi 10.1021/ic100360n
_journal_volume 49
_journal_year 2010
_chemical_formula_moiety 'Cd25.46 Rb16 Sb36'
_chemical_formula_sum 'Cd25.46 Rb16 Sb36'
_chemical_formula_weight 8612.22
_chemical_name_systematic
; 
 ? 
;
_space_group_IT_number 63
_symmetry_cell_setting orthorhombic
_symmetry_space_group_name_Hall '-C 2c 2'
_symmetry_space_group_name_H-M 'C m c m'
_atom_sites_solution_primary direct
_atom_sites_solution_secondary difmap
_audit_creation_method SHELXL-97
_cell_angle_alpha 90.00
_cell_angle_beta 90.00
_cell_angle_gamma 90.00
_cell_formula_units_Z 1
_cell_length_a 16.523(6)
_cell_length_b 12.395(4)
_cell_length_c 12.417(5)
_cell_measurement_reflns_used 3685
_cell_measurement_temperature 293(2)
_cell_measurement_theta_max 27.4642
_cell_measurement_theta_min 3.2828
_cell_volume 2543.0(16)
_computing_cell_refinement 'CrystalClear (Rigaku/MSC Inc., 2005)'
_computing_data_collection 'CrystalClear (Rigaku/MSC Inc., 2005)'
_computing_data_reduction 'CrystalClear (Rigaku/MSC Inc., 2005)'
_computing_molecular_graphics 'Bruker SHELXTL'
_computing_publication_material 'Bruker SHELXTL'
_computing_structure_refinement 'SHELXL-97 (Sheldrick, 1997)'
_computing_structure_solution 'SHELXS-97 (Sheldrick, 1990)'
_diffrn_ambient_temperature 293(2)
_diffrn_detector_area_resol_mean 14.6306
_diffrn_measured_fraction_theta_full 0.997
_diffrn_measured_fraction_theta_max 0.997
_diffrn_measurement_device_type Mercury70
_diffrn_measurement_method CCD_Profile_fitting
_diffrn_radiation_monochromator graphite
_diffrn_radiation_source 'fine-focus sealed tube'
_diffrn_radiation_type MoK\a
_diffrn_radiation_wavelength 0.71073
_diffrn_reflns_av_R_equivalents 0.0381
_diffrn_reflns_av_sigmaI/netI 0.0249
_diffrn_reflns_limit_h_max 21
_diffrn_reflns_limit_h_min -21
_diffrn_reflns_limit_k_max 16
_diffrn_reflns_limit_k_min -16
_diffrn_reflns_limit_l_max 16
_diffrn_reflns_limit_l_min -14
_diffrn_reflns_number 9652
_diffrn_reflns_theta_full 27.44
_diffrn_reflns_theta_max 27.44
_diffrn_reflns_theta_min 2.63
_exptl_absorpt_coefficient_mu 22.171
_exptl_absorpt_correction_T_max 1.0000
_exptl_absorpt_correction_T_min 0.4048
_exptl_absorpt_correction_type multi-scan
_exptl_crystal_colour Grey
_exptl_crystal_density_diffrn 5.624
_exptl_crystal_density_method 'not measured'
_exptl_crystal_description Prism
_exptl_crystal_F_000 3650
_exptl_crystal_size_max 0.1500
_exptl_crystal_size_mid 0.1500
_exptl_crystal_size_min 0.1000
_refine_diff_density_max 1.341
_refine_diff_density_min -1.682
_refine_diff_density_rms 0.280
_refine_ls_extinction_coef 0.00026(3)
_refine_ls_extinction_expression Fc^*^=kFc[1+0.001xFc^2^\l^3^/sin(2\q)]^-1/4^
_refine_ls_extinction_method SHELXL
_refine_ls_goodness_of_fit_ref 1.118
_refine_ls_matrix_type full
_refine_ls_number_parameters 62
_refine_ls_number_reflns 1570
_refine_ls_number_restraints 0
_refine_ls_restrained_S_all 1.118
_refine_ls_R_factor_all 0.0311
_refine_ls_R_factor_gt 0.0286
_refine_ls_shift/su_max 0.001
_refine_ls_shift/su_mean 0.000
_refine_ls_structure_factor_coef Fsqd
_refine_ls_weighting_details 'calc w=1/[\s^2^(Fo^2^)+(0.0408P)^2^+1.8344P] where P=(Fo^2^+2Fc^2^)/3'
_refine_ls_weighting_scheme calc
_refine_ls_wR_factor_gt 0.0673
_refine_ls_wR_factor_ref 0.0688
_reflns_number_gt 1470
_reflns_number_total 1570
_reflns_threshold_expression >2sigma(I)
_cod_data_source_file ic100360n_si_001_5.cif
_cod_data_source_block Rb16Cd25.46Sb36
_cod_depositor_comments
;
The following automatic conversions were performed:

'_exptl_absorpt_correction_type' value 'Multi-scan' changed to
'multi-scan' according to the built-in table from CIF Core dictionary
named 'cif_core.dic' version 2.4.1 from 2010-06-29.

Automatic conversion script
Id: cif_fix_values 1646 2011-03-28 12:23:43Z adriana 
;
_cod_original_cell_volume 2542.9(16)
_cod_database_code 4315907

loop_
_symmetry_equiv_pos_as_xyz
'x, y, z'
'-x, -y, z+1/2'
'-x, y, -z+1/2'
'x, -y, -z'
'x+1/2, y+1/2, z'
'-x+1/2, -y+1/2, z+1/2'
'-x+1/2, y+1/2, -z+1/2'
'x+1/2, -y+1/2, -z'
'-x, -y, -z'
'x, y, -z-1/2'
'x, -y, z-1/2'
'-x, y, z'
'-x+1/2, -y+1/2, -z'
'x+1/2, y+1/2, -z-1/2'
'x+1/2, -y+1/2, z-1/2'
'-x+1/2, y+1/2, z'

loop_
_atom_site_label
_atom_site_type_symbol
_atom_site_fract_x
_atom_site_fract_y
_atom_site_fract_z
_atom_site_U_iso_or_equiv
_atom_site_adp_type
_atom_site_occupancy
_atom_site_symmetry_multiplicity
_atom_site_calc_flag
_atom_site_refinement_flags
_atom_site_disorder_assembly
_atom_site_disorder_group
Rb1 Rb 0.0000 0.0000 0.0000 0.0274(3) Uani 1 4 d S . .
Rb2 Rb 0.0000 0.57116(14) 0.2500 0.0938(9) Uani 1 4 d S . .
Rb3 Rb 0.19474(5) 0.35216(8) 0.2500 0.0340(2) Uani 1 2 d S . .
Cd1 Cd 0.13990(3) 0.05353(5) 0.2500 0.01867(16) Uani 1 2 d S . .
Cd2 Cd 0.36769(3) 0.24866(4) 0.04661(4) 0.02297(15) Uani 1 1 d . . .
Cd3 Cd 0.3890(2) 0.0000 0.0000 0.0264(13) Uani 0.183(3) 2 d SP . .
Sb1 Sb 0.0000 0.19192(6) 0.2500 0.01562(18) Uani 1 4 d S . .
Sb2 Sb 0.0000 0.33591(4) 0.07227(5) 0.01733(15) Uani 1 2 d S . .
Sb3 Sb 0.41497(3) 0.33759(4) 0.2500 0.01446(15) Uani 1 2 d S . .
Sb4 Sb 0.23334(2) 0.09514(3) 0.06267(3) 0.01714(14) Uani 1 1 d . . .

loop_
_atom_site_aniso_label
_atom_site_aniso_U_11
_atom_site_aniso_U_22
_atom_site_aniso_U_33
_atom_site_aniso_U_23
_atom_site_aniso_U_13
_atom_site_aniso_U_12
Rb1 0.0276(6) 0.0279(6) 0.0268(7) 0.0017(5) 0.000 0.000
Rb2 0.175(3) 0.0157(7) 0.0903(18) 0.000 0.000 0.000
Rb3 0.0202(4) 0.0380(5) 0.0440(6) 0.000 0.000 -0.0092(4)
Cd1 0.0153(3) 0.0176(3) 0.0231(4) 0.000 0.000 -0.0003(2)
Cd2 0.0161(2) 0.0283(3) 0.0245(3) -0.00341(19) 0.00019(17) -0.00016(17)
Cd3 0.0147(18) 0.0210(19) 0.043(3) 0.0063(16) 0.000 0.000
Sb1 0.0135(3) 0.0156(4) 0.0179(4) 0.000 0.000 0.000
Sb2 0.0145(3) 0.0202(3) 0.0172(3) -0.0001(2) 0.000 0.000
Sb3 0.0102(2) 0.0157(3) 0.0175(3) 0.000 0.000 0.00053(17)
Sb4 0.0157(2) 0.0148(2) 0.0209(2) -0.00152(14) 0.00305(15) -0.00318(13)

loop_
_atom_type_symbol
_atom_type_description
_atom_type_scat_dispersion_real
_atom_type_scat_dispersion_imag
_atom_type_scat_source
Rb Rb -0.9393 2.9676 'International Tables Vol C Tables 4.2.6.8 and 6.1.1.4'
Cd Cd -0.8075 1.2024 'International Tables Vol C Tables 4.2.6.8 and 6.1.1.4'
Sb Sb -0.5866 1.5461 'International Tables Vol C Tables 4.2.6.8 and 6.1.1.4'

loop_
_geom_angle_atom_site_label_1
_geom_angle_atom_site_label_2
_geom_angle_atom_site_label_3
_geom_angle
_geom_angle_site_symmetry_1
_geom_angle_site_symmetry_3
_geom_angle_publ_flag
Cd2 Rb1 Cd2 180.000(8) 5_445 13 ?
Cd2 Rb1 Cd2 69.20(3) 5_445 16_545 ?
Cd2 Rb1 Cd2 110.80(3) 13 16_545 ?
Cd2 Rb1 Cd2 110.80(3) 5_445 8_455 ?
Cd2 Rb1 Cd2 69.20(3) 13 8_455 ?
Cd2 Rb1 Cd2 180.000(14) 16_545 8_455 ?
Cd2 Rb1 Sb1 111.89(2) 5_445 . ?
Cd2 Rb1 Sb1 68.11(2) 13 . ?
Cd2 Rb1 Sb1 111.89(2) 16_545 . ?
Cd2 Rb1 Sb1 68.11(2) 8_455 . ?
Cd2 Rb1 Sb1 68.11(2) 5_445 9 ?
Cd2 Rb1 Sb1 111.89(2) 13 9 ?
Cd2 Rb1 Sb1 68.11(2) 16_545 9 ?
Cd2 Rb1 Sb1 111.89(2) 8_455 9 ?
Sb1 Rb1 Sb1 180.0 . 9 ?
Cd2 Rb1 Cd1 69.381(18) 5_445 9 ?
Cd2 Rb1 Cd1 110.619(18) 13 9 ?
Cd2 Rb1 Cd1 108.446(18) 16_545 9 ?
Cd2 Rb1 Cd1 71.554(18) 8_455 9 ?
Sb1 Rb1 Cd1 136.909(16) . 9 ?
Sb1 Rb1 Cd1 43.091(16) 9 9 ?
Cd2 Rb1 Cd1 110.619(18) 5_445 . ?
Cd2 Rb1 Cd1 69.381(18) 13 . ?
Cd2 Rb1 Cd1 71.554(18) 16_545 . ?
Cd2 Rb1 Cd1 108.446(18) 8_455 . ?
Sb1 Rb1 Cd1 43.091(16) . . ?
Sb1 Rb1 Cd1 136.909(16) 9 . ?
Cd1 Rb1 Cd1 180.00(2) 9 . ?
Cd2 Rb1 Cd1 71.554(18) 5_445 3 ?
Cd2 Rb1 Cd1 108.446(18) 13 3 ?
Cd2 Rb1 Cd1 110.619(18) 16_545 3 ?
Cd2 Rb1 Cd1 69.381(18) 8_455 3 ?
Sb1 Rb1 Cd1 43.091(16) . 3 ?
Sb1 Rb1 Cd1 136.909(16) 9 3 ?
Cd1 Rb1 Cd1 107.88(3) 9 3 ?
Cd1 Rb1 Cd1 72.12(3) . 3 ?
Cd2 Rb1 Cd1 108.446(18) 5_445 11 ?
Cd2 Rb1 Cd1 71.554(18) 13 11 ?
Cd2 Rb1 Cd1 69.381(18) 16_545 11 ?
Cd2 Rb1 Cd1 110.619(18) 8_455 11 ?
Sb1 Rb1 Cd1 136.909(16) . 11 ?
Sb1 Rb1 Cd1 43.091(16) 9 11 ?
Cd1 Rb1 Cd1 72.12(3) 9 11 ?
Cd1 Rb1 Cd1 107.88(3) . 11 ?
Cd1 Rb1 Cd1 180.000(13) 3 11 ?
Cd2 Rb1 Sb3 70.854(19) 5_445 7_545 ?
Cd2 Rb1 Sb3 109.146(19) 13 7_545 ?
Cd2 Rb1 Sb3 43.016(13) 16_545 7_545 ?
Cd2 Rb1 Sb3 136.984(13) 8_455 7_545 ?
Sb1 Rb1 Sb3 71.75(3) . 7_545 ?
Sb1 Rb1 Sb3 108.25(3) 9 7_545 ?
Cd1 Rb1 Sb3 137.996(19) 9 7_545 ?
Cd1 Rb1 Sb3 42.004(19) . 7_545 ?
Cd1 Rb1 Sb3 71.02(2) 3 7_545 ?
Cd1 Rb1 Sb3 108.98(2) 11 7_545 ?
Cd2 Rb1 Sb3 136.984(13) 5_445 13 ?
Cd2 Rb1 Sb3 43.016(13) 13 13 ?
Cd2 Rb1 Sb3 109.146(19) 16_545 13 ?
Cd2 Rb1 Sb3 70.854(19) 8_455 13 ?
Sb1 Rb1 Sb3 108.25(3) . 13 ?
Sb1 Rb1 Sb3 71.75(3) 9 13 ?
Cd1 Rb1 Sb3 71.02(2) 9 13 ?
Cd1 Rb1 Sb3 108.98(2) . 13 ?
Cd1 Rb1 Sb3 137.996(19) 3 13 ?
Cd1 Rb1 Sb3 42.004(19) 11 13 ?
Sb3 Rb1 Sb3 138.41(2) 7_545 13 ?
Sb3 Rb2 Sb3 46.09(3) 7 5_455 ?
Sb3 Rb2 Sb2 137.200(19) 7 . ?
Sb3 Rb2 Sb2 137.200(19) 5_455 . ?
Sb3 Rb2 Sb2 137.200(19) 7 10_556 ?
Sb3 Rb2 Sb2 137.200(19) 5_455 10_556 ?
Sb2 Rb2 Sb2 74.24(5) . 10_556 ?
Sb3 Rb2 Cd3 114.33(3) 7 5_455 ?
Sb3 Rb2 Cd3 91.45(3) 5_455 5_455 ?
Sb2 Rb2 Cd3 46.03(3) . 5_455 ?
Sb2 Rb2 Cd3 108.38(5) 10_556 5_455 ?
Sb3 Rb2 Cd3 91.45(3) 7 6 ?
Sb3 Rb2 Cd3 114.33(3) 5_455 6 ?
Sb2 Rb2 Cd3 108.38(5) . 6 ?
Sb2 Rb2 Cd3 46.03(3) 10_556 6 ?
Cd3 Rb2 Cd3 152.51(6) 5_455 6 ?
Sb3 Rb2 Cd3 91.45(3) 7 13 ?
Sb3 Rb2 Cd3 114.33(3) 5_455 13 ?
Sb2 Rb2 Cd3 46.03(3) . 13 ?
Sb2 Rb2 Cd3 108.38(5) 10_556 13 ?
Cd3 Rb2 Cd3 59.20(9) 5_455 13 ?
Cd3 Rb2 Cd3 113.52(8) 6 13 ?
Sb3 Rb2 Cd3 114.33(3) 7 14_456 ?
Sb3 Rb2 Cd3 91.45(3) 5_455 14_456 ?
Sb2 Rb2 Cd3 108.38(5) . 14_456 ?
Sb2 Rb2 Cd3 46.03(3) 10_556 14_456 ?
Cd3 Rb2 Cd3 113.52(8) 5_455 14_456 ?
Cd3 Rb2 Cd3 59.20(9) 6 14_456 ?
Cd3 Rb2 Cd3 152.51(6) 13 14_456 ?
Sb3 Rb2 Cd2 43.94(2) 7 7 ?
Sb3 Rb2 Cd2 73.01(4) 5_455 7 ?
Sb2 Rb2 Cd2 145.05(2) . 7 ?
Sb2 Rb2 Cd2 93.30(3) 10_556 7 ?
Cd3 Rb2 Cd2 158.25(5) 5_455 7 ?
Cd3 Rb2 Cd2 48.13(2) 6 7 ?
Cd3 Rb2 Cd2 112.88(5) 13 7 ?
Cd3 Rb2 Cd2 82.68(4) 14_456 7 ?
Sb3 Rb2 Cd2 73.01(4) 7 5_455 ?
Sb3 Rb2 Cd2 43.94(2) 5_455 5_455 ?
Sb2 Rb2 Cd2 93.30(3) . 5_455 ?
Sb2 Rb2 Cd2 145.05(2) 10_556 5_455 ?
Cd3 Rb2 Cd2 48.13(2) 5_455 5_455 ?
Cd3 Rb2 Cd2 158.25(5) 6 5_455 ?
Cd3 Rb2 Cd2 82.68(4) 13 5_455 ?
Cd3 Rb2 Cd2 112.88(5) 14_456 5_455 ?
Cd2 Rb2 Cd2 113.26(5) 7 5_455 ?
Sb3 Rb2 Cd2 73.01(4) 7 14_456 ?
Sb3 Rb2 Cd2 43.94(2) 5_455 14_456 ?
Sb2 Rb2 Cd2 145.05(2) . 14_456 ?
Sb2 Rb2 Cd2 93.30(3) 10_556 14_456 ?
Cd3 Rb2 Cd2 112.88(5) 5_455 14_456 ?
Cd3 Rb2 Cd2 82.68(4) 6 14_456 ?
Cd3 Rb2 Cd2 158.25(5) 13 14_456 ?
Cd3 Rb2 Cd2 48.13(2) 14_456 14_456 ?
Cd2 Rb2 Cd2 66.26(3) 7 14_456 ?
Cd2 Rb2 Cd2 78.31(4) 5_455 14_456 ?
Sb3 Rb2 Cd2 43.94(2) 7 16 ?
Sb3 Rb2 Cd2 73.01(4) 5_455 16 ?
Sb2 Rb2 Cd2 93.30(3) . 16 ?
Sb2 Rb2 Cd2 145.05(2) 10_556 16 ?
Cd3 Rb2 Cd2 82.68(4) 5_455 16 ?
Cd3 Rb2 Cd2 112.88(5) 6 16 ?
Cd3 Rb2 Cd2 48.13(2) 13 16 ?
Cd3 Rb2 Cd2 158.25(5) 14_456 16 ?
Cd2 Rb2 Cd2 78.31(4) 7 16 ?
Cd2 Rb2 Cd2 66.26(3) 5_455 16 ?
Cd2 Rb2 Cd2 113.26(5) 14_456 16 ?
Sb3 Rb3 Cd1 45.25(2) . 7 ?
Sb3 Rb3 Sb1 145.47(4) . . ?
Cd1 Rb3 Sb1 169.27(3) 7 . ?
Sb3 Rb3 Cd1 100.91(3) . . ?
Cd1 Rb3 Cd1 146.17(3) 7 . ?
Sb1 Rb3 Cd1 44.559(18) . . ?
Sb3 Rb3 Cd3 112.43(5) . 6 ?
Cd1 Rb3 Cd3 86.82(4) 7 6 ?
Sb1 Rb3 Cd3 86.80(5) . 6 ?
Cd1 Rb3 Cd3 112.07(3) . 6 ?
Sb3 Rb3 Cd3 112.43(5) . 13 ?
Cd1 Rb3 Cd3 86.82(4) 7 13 ?
Sb1 Rb3 Cd3 86.80(5) . 13 ?
Cd1 Rb3 Cd3 112.07(3) . 13 ?
Cd3 Rb3 Cd3 107.01(6) 6 13 ?
Sb3 Rb3 Sb2 145.085(18) . . ?
Cd1 Rb3 Sb2 130.00(3) 7 . ?
Sb1 Rb3 Sb2 43.290(19) . . ?
Cd1 Rb3 Sb2 75.765(19) . . ?
Cd3 Rb3 Sb2 100.57(5) 6 . ?
Cd3 Rb3 Sb2 43.54(4) 13 . ?
Sb3 Rb3 Sb2 145.085(18) . 10_556 ?
Cd1 Rb3 Sb2 130.00(3) 7 10_556 ?
Sb1 Rb3 Sb2 43.290(19) . 10_556 ?
Cd1 Rb3 Sb2 75.765(19) . 10_556 ?
Cd3 Rb3 Sb2 43.54(4) 6 10_556 ?
Cd3 Rb3 Sb2 100.57(5) 13 10_556 ?
Sb2 Rb3 Sb2 68.79(3) . 10_556 ?
Sb3 Rb3 Sb4 74.914(19) . 7 ?
Cd1 Rb3 Sb4 43.147(16) 7 7 ?
Sb1 Rb3 Sb4 130.58(2) . 7 ?
Cd1 Rb3 Sb4 143.578(17) . 7 ?
Cd3 Rb3 Sb4 43.89(4) 6 7 ?
Cd3 Rb3 Sb4 102.56(4) 13 7 ?
Sb2 Rb3 Sb4 127.88(3) . 7 ?
Sb2 Rb3 Sb4 87.41(2) 10_556 7 ?
Sb3 Rb3 Sb4 74.914(19) . 16 ?
Cd1 Rb3 Sb4 43.147(16) 7 16 ?
Sb1 Rb3 Sb4 130.58(2) . 16 ?
Cd1 Rb3 Sb4 143.578(17) . 16 ?
Cd3 Rb3 Sb4 102.56(4) 6 16 ?
Cd3 Rb3 Sb4 43.89(4) 13 16 ?
Sb2 Rb3 Sb4 87.41(2) . 16 ?
Sb2 Rb3 Sb4 127.88(3) 10_556 16 ?
Sb4 Rb3 Sb4 71.39(3) 7 16 ?
Sb3 Rb3 Sb4 78.524(19) . . ?
Cd1 Rb3 Sb4 114.83(3) 7 . ?
Sb1 Rb3 Sb4 73.57(2) . . ?
Cd1 Rb3 Sb4 42.571(19) . . ?
Cd3 Rb3 Sb4 154.63(3) 6 . ?
Cd3 Rb3 Sb4 88.14(3) 13 . ?
Sb2 Rb3 Sb4 76.20(2) . . ?
Sb2 Rb3 Sb4 114.79(3) 10_556 . ?
Sb4 Rb3 Sb4 153.43(3) 7 . ?
Sb4 Rb3 Sb4 102.42(3) 16 . ?
Sb3 Rb3 Sb4 78.524(19) . 10_556 ?
Cd1 Rb3 Sb4 114.83(3) 7 10_556 ?
Sb1 Rb3 Sb4 73.57(2) . 10_556 ?
Cd1 Rb3 Sb4 42.571(19) . 10_556 ?
Cd3 Rb3 Sb4 88.14(3) 6 10_556 ?
Cd3 Rb3 Sb4 154.63(3) 13 10_556 ?
Sb2 Rb3 Sb4 114.79(3) . 10_556 ?
Sb2 Rb3 Sb4 76.20(2) 10_556 10_556 ?
Sb4 Rb3 Sb4 102.42(3) 7 10_556 ?
Sb4 Rb3 Sb4 153.43(3) 16 10_556 ?
Sb4 Rb3 Sb4 71.20(3) . 10_556 ?
Sb3 Cd1 Sb4 110.275(18) 7_545 10_556 ?
Sb3 Cd1 Sb4 110.275(18) 7_545 . ?
Sb4 Cd1 Sb4 110.03(4) 10_556 . ?
Sb3 Cd1 Sb1 107.87(3) 7_545 . ?
Sb4 Cd1 Sb1 109.18(2) 10_556 . ?
Sb4 Cd1 Sb1 109.18(2) . . ?
Sb3 Cd1 Rb3 66.30(3) 7_545 7_545 ?
Sb4 Cd1 Rb3 73.80(2) 10_556 7_545 ?
Sb4 Cd1 Rb3 73.80(2) . 7_545 ?
Sb1 Cd1 Rb3 174.17(3) . 7_545 ?
Sb3 Cd1 Rb3 175.04(3) 7_545 . ?
Sb4 Cd1 Rb3 72.196(17) 10_556 . ?
Sb4 Cd1 Rb3 72.196(17) . . ?
Sb1 Cd1 Rb3 67.18(3) . . ?
Rb3 Cd1 Rb3 118.66(3) 7_545 . ?
Sb3 Cd1 Rb1 69.581(13) 7_545 . ?
Sb4 Cd1 Rb1 176.863(19) 10_556 . ?
Sb4 Cd1 Rb1 72.73(3) . . ?
Sb1 Cd1 Rb1 68.159(19) . . ?
Rb3 Cd1 Rb1 108.70(2) 7_545 . ?
Rb3 Cd1 Rb1 107.703(14) . . ?
Sb3 Cd1 Rb1 69.581(13) 7_545 2 ?
Sb4 Cd1 Rb1 72.73(3) 10_556 2 ?
Sb4 Cd1 Rb1 176.863(19) . 2 ?
Sb1 Cd1 Rb1 68.159(19) . 2 ?
Rb3 Cd1 Rb1 108.70(2) 7_545 2 ?
Rb3 Cd1 Rb1 107.703(14) . 2 ?
Rb1 Cd1 Rb1 104.47(3) . 2 ?
Sb2 Cd2 Sb3 112.99(3) 13 . ?
Sb2 Cd2 Sb4 116.58(3) 13 13 ?
Sb3 Cd2 Sb4 108.26(3) . 13 ?
Sb2 Cd2 Sb4 112.27(3) 13 . ?
Sb3 Cd2 Sb4 113.36(2) . . ?
Sb4 Cd2 Sb4 91.68(3) 13 . ?
Sb2 Cd2 Cd3 57.17(5) 13 . ?
Sb3 Cd2 Cd3 120.47(3) . . ?
Sb4 Cd2 Cd3 129.18(5) 13 . ?
Sb4 Cd2 Cd3 57.52(6) . . ?
Sb2 Cd2 Rb1 77.48(3) 13 5 ?
Sb3 Cd2 Rb1 70.503(19) . 5 ?
Sb4 Cd2 Rb1 73.48(3) 13 5 ?
Sb4 Cd2 Rb1 164.981(18) . 5 ?
Cd3 Cd2 Rb1 134.37(6) . 5 ?
Sb2 Cd2 Rb2 72.80(3) 13 5_545 ?
Sb3 Cd2 Rb2 60.39(3) . 5_545 ?
Sb4 Cd2 Rb2 168.31(2) 13 5_545 ?
Sb4 Cd2 Rb2 90.80(3) . 5_545 ?
Cd3 Cd2 Rb2 61.15(4) . 5_545 ?
Rb1 Cd2 Rb2 103.28(3) 5 5_545 ?
Sb2 Cd2 Rb3 172.37(2) 13 . ?
Sb3 Cd2 Rb3 61.16(3) . . ?
Sb4 Cd2 Rb3 70.81(3) 13 . ?
Sb4 Cd2 Rb3 68.06(3) . . ?
Cd3 Cd2 Rb3 120.39(5) . . ?
Rb1 Cd2 Rb3 103.87(3) 5 . ?
Rb2 Cd2 Rb3 99.63(3) 5_545 . ?
Sb2 Cd2 Rb3 66.84(3) 13 13 ?
Sb3 Cd2 Rb3 175.23(2) . 13 ?
Sb4 Cd2 Rb3 68.33(3) 13 13 ?
Sb4 Cd2 Rb3 70.52(2) . 13 ?
Cd3 Cd2 Rb3 63.73(3) . 13 ?
Rb1 Cd2 Rb3 105.03(2) 5 13 ?
Rb2 Cd2 Rb3 123.18(3) 5_545 13 ?
Rb3 Cd2 Rb3 119.44(2) . 13 ?
Sb2 Cd3 Sb2 100.97(11) 13 5_545 ?
Sb2 Cd3 Sb4 139.35(5) 13 4 ?
Sb2 Cd3 Sb4 110.90(3) 5_545 4 ?
Sb2 Cd3 Sb4 110.90(3) 13 . ?
Sb2 Cd3 Sb4 139.35(5) 5_545 . ?
Sb4 Cd3 Sb4 57.56(7) 4 . ?
Sb2 Cd3 Cd2 55.87(3) 13 . ?
Sb2 Cd3 Cd2 134.69(8) 5_545 . ?
Sb4 Cd3 Cd2 110.07(9) 4 . ?
Sb4 Cd3 Cd2 57.38(3) . . ?
Sb2 Cd3 Cd2 134.69(8) 13 4 ?
Sb2 Cd3 Cd2 55.87(3) 5_545 4 ?
Sb4 Cd3 Cd2 57.38(3) 4 4 ?
Sb4 Cd3 Cd2 110.07(9) . 4 ?
Cd2 Cd3 Cd2 167.17(12) . 4 ?
Sb2 Cd3 Rb2 77.20(6) 13 5_545 ?
Sb2 Cd3 Rb2 65.98(5) 5_545 5_545 ?
Sb4 Cd3 Rb2 138.61(6) 4 5_545 ?
Sb4 Cd3 Rb2 96.64(3) . 5_545 ?
Cd2 Cd3 Rb2 70.71(3) . 5_545 ?
Cd2 Cd3 Rb2 116.15(5) 4 5_545 ?
Sb2 Cd3 Rb2 65.98(5) 13 13 ?
Sb2 Cd3 Rb2 77.20(6) 5_545 13 ?
Sb4 Cd3 Rb2 96.64(3) 4 13 ?
Sb4 Cd3 Rb2 138.61(6) . 13 ?
Cd2 Cd3 Rb2 116.15(5) . 13 ?
Cd2 Cd3 Rb2 70.71(3) 4 13 ?
Rb2 Cd3 Rb2 120.80(9) 5_545 13 ?
Sb2 Cd3 Rb3 69.07(2) 13 13 ?
Sb2 Cd3 Rb3 144.43(5) 5_545 13 ?
Sb4 Cd3 Rb3 70.33(5) 4 13 ?
Sb4 Cd3 Rb3 73.04(5) . 13 ?
Cd2 Cd3 Rb3 69.14(3) . 13 ?
Cd2 Cd3 Rb3 106.02(4) 4 13 ?
Rb2 Cd3 Rb3 137.45(4) 5_545 13 ?
Rb2 Cd3 Rb3 67.51(3) 13 13 ?
Sb2 Cd3 Rb3 144.43(5) 13 7_545 ?
Sb2 Cd3 Rb3 69.07(2) 5_545 7_545 ?
Sb4 Cd3 Rb3 73.04(5) 4 7_545 ?
Sb4 Cd3 Rb3 70.33(5) . 7_545 ?
Cd2 Cd3 Rb3 106.02(4) . 7_545 ?
Cd2 Cd3 Rb3 69.14(3) 4 7_545 ?
Rb2 Cd3 Rb3 67.51(3) 5_545 7_545 ?
Rb2 Cd3 Rb3 137.45(4) 13 7_545 ?
Rb3 Cd3 Rb3 137.99(10) 13 7_545 ?
Sb2 Sb1 Sb2 102.08(4) 10_556 . ?
Sb2 Sb1 Cd1 112.006(15) 10_556 3 ?
Sb2 Sb1 Cd1 112.006(15) . 3 ?
Sb2 Sb1 Cd1 112.006(15) 10_556 . ?
Sb2 Sb1 Cd1 112.006(15) . . ?
Cd1 Sb1 Cd1 106.85(4) 3 . ?
Sb2 Sb1 Rb3 70.714(19) 10_556 . ?
Sb2 Sb1 Rb3 70.714(19) . . ?
Cd1 Sb1 Rb3 175.11(3) 3 . ?
Cd1 Sb1 Rb3 68.26(3) . . ?
Sb2 Sb1 Rb3 70.714(19) 10_556 3 ?
Sb2 Sb1 Rb3 70.714(19) . 3 ?
Cd1 Sb1 Rb3 68.26(3) 3 3 ?
Cd1 Sb1 Rb3 175.11(3) . 3 ?
Rb3 Sb1 Rb3 116.63(5) . 3 ?
Sb2 Sb1 Rb1 178.50(2) 10_556 . ?
Sb2 Sb1 Rb1 76.42(3) . . ?
Cd1 Sb1 Rb1 68.749(17) 3 . ?
Cd1 Sb1 Rb1 68.749(17) . . ?
Rb3 Sb1 Rb1 108.631(14) . . ?
Rb3 Sb1 Rb1 108.631(14) 3 . ?
Sb2 Sb1 Rb1 76.42(3) 10_556 2 ?
Sb2 Sb1 Rb1 178.50(2) . 2 ?
Cd1 Sb1 Rb1 68.749(17) 3 2 ?
Cd1 Sb1 Rb1 68.749(17) . 2 ?
Rb3 Sb1 Rb1 108.631(14) . 2 ?
Rb3 Sb1 Rb1 108.631(14) 3 2 ?
Rb1 Sb1 Rb1 105.08(3) . 2 ?
Sb1 Sb2 Cd2 99.92(3) . 8_455 ?
Sb1 Sb2 Cd2 99.92(3) . 13 ?
Cd2 Sb2 Cd2 100.74(4) 8_455 13 ?
Sb1 Sb2 Cd3 133.31(4) . 13 ?
Cd2 Sb2 Cd3 126.06(4) 8_455 13 ?
Cd2 Sb2 Cd3 66.96(5) 13 13 ?
Sb1 Sb2 Cd3 133.31(4) . 5_455 ?
Cd2 Sb2 Cd3 66.96(5) 8_455 5_455 ?
Cd2 Sb2 Cd3 126.06(4) 13 5_455 ?
Cd3 Sb2 Cd3 79.03(11) 13 5_455 ?
Sb1 Sb2 Rb2 91.84(4) . . ?
Cd2 Sb2 Rb2 127.467(18) 8_455 . ?
Cd2 Sb2 Rb2 127.467(18) 13 . ?
Cd3 Sb2 Rb2 67.99(3) 13 . ?
Cd3 Sb2 Rb2 67.99(3) 5_455 . ?
Sb1 Sb2 Rb3 66.00(2) . . ?
Cd2 Sb2 Rb3 161.28(3) 8_455 . ?
Cd2 Sb2 Rb3 71.25(3) 13 . ?
Cd3 Sb2 Rb3 67.39(5) 13 . ?
Cd3 Sb2 Rb3 131.57(4) 5_455 . ?
Rb2 Sb2 Rb3 67.54(2) . . ?
Sb1 Sb2 Rb3 66.00(2) . 3 ?
Cd2 Sb2 Rb3 71.25(3) 8_455 3 ?
Cd2 Sb2 Rb3 161.28(3) 13 3 ?
Cd3 Sb2 Rb3 131.57(4) 13 3 ?
Cd3 Sb2 Rb3 67.39(5) 5_455 3 ?
Rb2 Sb2 Rb3 67.54(2) . 3 ?
Rb3 Sb2 Rb3 110.89(3) . 3 ?
Sb1 Sb2 Rb2 157.10(3) . 9_565 ?
Cd2 Sb2 Rb2 66.57(2) 8_455 9_565 ?
Cd2 Sb2 Rb2 66.57(2) 13 9_565 ?
Cd3 Sb2 Rb2 60.36(3) 13 9_565 ?
Cd3 Sb2 Rb2 60.36(3) 5_455 9_565 ?
Rb2 Sb2 Rb2 111.06(3) . 9_565 ?
Rb3 Sb2 Rb2 121.909(19) . 9_565 ?
Rb3 Sb2 Rb2 121.909(19) 3 9_565 ?
Sb1 Sb2 Rb1 63.20(3) . . ?
Cd2 Sb2 Rb1 61.930(16) 8_455 . ?
Cd2 Sb2 Rb1 61.930(16) 13 . ?
Cd3 Sb2 Rb1 128.63(4) 13 . ?
Cd3 Sb2 Rb1 128.63(4) 5_455 . ?
Rb2 Sb2 Rb1 155.04(3) . . ?
Rb3 Sb2 Rb1 99.754(18) . . ?
Rb3 Sb2 Rb1 99.754(18) 3 . ?
Rb2 Sb2 Rb1 93.89(3) 9_565 . ?
Sb3 Sb3 Cd1 108.712(18) 3_655 7 ?
Sb3 Sb3 Cd2 105.827(15) 3_655 . ?
Cd1 Sb3 Cd2 106.082(19) 7 . ?
Sb3 Sb3 Cd2 105.827(15) 3_655 10_556 ?
Cd1 Sb3 Cd2 106.082(19) 7 10_556 ?
Cd2 Sb3 Cd2 123.71(3) . 10_556 ?
Sb3 Sb3 Rb2 66.953(17) 3_655 5_545 ?
Cd1 Sb3 Rb2 175.67(2) 7 5_545 ?
Cd2 Sb3 Rb2 75.678(18) . 5_545 ?
Cd2 Sb3 Rb2 75.678(18) 10_556 5_545 ?
Sb3 Sb3 Rb3 177.159(18) 3_655 . ?
Cd1 Sb3 Rb3 68.45(2) 7 . ?
Cd2 Sb3 Rb3 75.325(17) . . ?
Cd2 Sb3 Rb3 75.325(17) 10_556 . ?
Rb2 Sb3 Rb3 115.89(2) 5_545 . ?
Sb3 Sb3 Rb1 69.207(11) 3_655 6 ?
Cd1 Sb3 Rb1 68.415(17) 7 6 ?
Cd2 Sb3 Rb1 169.806(17) . 6 ?
Cd2 Sb3 Rb1 66.48(3) 10_556 6 ?
Rb2 Sb3 Rb1 109.213(19) 5_545 6 ?
Rb3 Sb3 Rb1 109.229(16) . 6 ?
Sb3 Sb3 Rb1 69.207(11) 3_655 5 ?
Cd1 Sb3 Rb1 68.415(17) 7 5 ?
Cd2 Sb3 Rb1 66.48(3) . 5 ?
Cd2 Sb3 Rb1 169.806(17) 10_556 5 ?
Rb2 Sb3 Rb1 109.213(19) 5_545 5 ?
Rb3 Sb3 Rb1 109.229(16) . 5 ?
Rb1 Sb3 Rb1 103.33(3) 6 5 ?
Sb4 Sb4 Cd1 107.44(3) 4 . ?
Sb4 Sb4 Cd2 107.46(3) 4 13 ?
Cd1 Sb4 Cd2 101.07(3) . 13 ?
Sb4 Sb4 Cd2 120.29(2) 4 . ?
Cd1 Sb4 Cd2 125.85(2) . . ?
Cd2 Sb4 Cd2 88.32(3) 13 . ?
Sb4 Sb4 Cd3 61.22(3) 4 . ?
Cd1 Sb4 Cd3 128.38(2) . . ?
Cd2 Sb4 Cd3 130.54(2) 13 . ?
Cd2 Sb4 Cd3 65.10(4) . . ?
Sb4 Sb4 Rb3 71.99(3) 4 7_545 ?
Cd1 Sb4 Rb3 63.05(2) . 7_545 ?
Cd2 Sb4 Rb3 161.96(2) 13 7_545 ?
Cd2 Sb4 Rb3 107.72(3) . 7_545 ?
Cd3 Sb4 Rb3 65.790(19) . 7_545 ?
Sb4 Sb4 Rb3 170.425(15) 4 . ?
Cd1 Sb4 Rb3 65.23(2) . . ?
Cd2 Sb4 Rb3 69.36(3) 13 . ?
Cd2 Sb4 Rb3 69.08(2) . . ?
Cd3 Sb4 Rb3 127.93(4) . . ?
Rb3 Sb4 Rb3 108.07(3) 7_545 . ?
Sb4 Sb4 Rb1 69.874(10) 4 . ?
Cd1 Sb4 Rb1 65.95(2) . . ?
Cd2 Sb4 Rb1 64.00(2) 13 . ?
Cd2 Sb4 Rb1 152.227(17) . . ?
Cd3 Sb4 Rb1 131.10(4) . . ?
Rb3 Sb4 Rb1 99.99(2) 7_545 . ?
Rb3 Sb4 Rb1 100.92(2) . . ?
Sb4 Sb4 Rb3 67.20(3) 4 13 ?
Cd1 Sb4 Rb3 163.63(2) . 13 ?
Cd2 Sb4 Rb3 67.53(2) 13 13 ?
Cd2 Sb4 Rb3 67.279(18) . 13 ?
Cd3 Sb4 Rb3 63.910(18) . 13 ?
Rb3 Sb4 Rb3 125.78(2) 7_545 13 ?
Rb3 Sb4 Rb3 117.98(2) . 13 ?
Rb1 Sb4 Rb3 97.93(2) . 13 ?

loop_
_geom_bond_atom_site_label_1
_geom_bond_atom_site_label_2
_geom_bond_distance
_geom_bond_site_symmetry_2
_geom_bond_publ_flag
Rb1 Cd2 3.8496(11) 5_445 ?
Rb1 Cd2 3.8496(11) 13 ?
Rb1 Cd2 3.8496(11) 16_545 ?
Rb1 Cd2 3.8496(11) 8_455 ?
Rb1 Sb1 3.9109(11) . ?
Rb1 Sb1 3.9109(11) 9 ?
Rb1 Cd1 3.9268(11) 9 ?
Rb1 Cd1 3.9268(11) . ?
Rb1 Cd1 3.9268(11) 3 ?
Rb1 Cd1 3.9268(11) 11 ?
Rb1 Sb3 3.9576(10) 7_545 ?
Rb1 Sb3 3.9576(10) 13 ?
Rb2 Sb3 3.589(2) 7 ?
Rb2 Sb3 3.589(2) 5_455 ?
Rb2 Sb2 3.6568(18) . ?
Rb2 Sb2 3.6568(18) 10_556 ?
Rb2 Cd3 3.712(2) 5_455 ?
Rb2 Cd3 3.712(2) 6 ?
Rb2 Cd3 3.712(2) 13 ?
Rb2 Cd3 3.712(2) 14_456 ?
Rb2 Cd2 3.9996(14) 7 ?
Rb2 Cd2 3.9996(14) 5_455 ?
Rb2 Cd2 3.9996(14) 14_456 ?
Rb2 Cd2 3.9996(14) 16 ?
Rb3 Sb3 3.6433(17) . ?
Rb3 Cd1 3.7007(14) 7 ?
Rb3 Sb1 3.7812(14) . ?
Rb3 Cd1 3.8106(17) . ?
Rb3 Cd3 3.8614(17) 6 ?
Rb3 Cd3 3.8614(17) 13 ?
Rb3 Sb2 3.9069(13) . ?
Rb3 Sb2 3.9069(13) 10_556 ?
Rb3 Sb4 3.9866(13) 7 ?
Rb3 Sb4 3.9866(13) 16 ?
Rb3 Sb4 3.9957(14) . ?
Rb3 Sb4 3.9957(14) 10_556 ?
Cd1 Sb3 2.8259(12) 7_545 ?
Cd1 Sb4 2.8391(9) 10_556 ?
Cd1 Sb4 2.8391(9) . ?
Cd1 Sb1 2.8784(11) . ?
Cd1 Rb3 3.7007(14) 7_545 ?
Cd1 Rb1 3.9268(11) 2 ?
Cd2 Sb2 2.8384(9) 13 ?
Cd2 Sb3 2.8641(10) . ?
Cd2 Sb4 2.8943(9) 13 ?
Cd2 Sb4 2.9305(10) . ?
Cd2 Cd3 3.1556(12) . ?
Cd2 Rb1 3.8496(11) 5 ?
Cd2 Rb2 3.9996(14) 5_545 ?
Cd3 Sb2 2.882(2) 13 ?
Cd3 Sb2 2.882(2) 5_545 ?
Cd3 Sb4 2.935(3) 4 ?
Cd3 Sb4 2.935(3) . ?
Cd3 Cd2 3.1556(12) 4 ?
Cd3 Rb2 3.712(2) 5_545 ?
Cd3 Rb2 3.712(2) 13 ?
Cd3 Rb3 3.8614(17) 13 ?
Cd3 Rb3 3.8614(17) 7_545 ?
Sb1 Sb2 2.8382(10) 10_556 ?
Sb1 Sb2 2.8382(10) . ?
Sb1 Cd1 2.8784(11) 3 ?
Sb1 Rb3 3.7812(14) 3 ?
Sb1 Rb1 3.9109(11) 2 ?
Sb2 Cd2 2.8384(9) 8_455 ?
Sb2 Cd2 2.8384(9) 13 ?
Sb2 Cd3 2.882(2) 13 ?
Sb2 Cd3 2.882(2) 5_455 ?
Sb2 Rb3 3.9069(13) 3 ?
Sb3 Sb3 2.8098(15) 3_655 ?
Sb3 Cd1 2.8259(12) 7 ?
Sb3 Cd2 2.8641(10) 10_556 ?
Sb3 Rb2 3.589(2) 5_545 ?
Sb3 Rb1 3.9576(10) 6 ?
Sb3 Rb1 3.9576(10) 5 ?
Sb4 Sb4 2.8258(11) 4 ?
Sb4 Cd2 2.8943(9) 13 ?
Sb4 Rb3 3.9866(13) 7_545 ?
